data_7126215
loop_
_publ_author_name
'McNulty, Jason A.'
'Lightfoot, Philip'

_publ_section_title
;
 Unprecedented tin iodide perovskite-like structures featuring ordering of
 organic moieties.
;
_journal_issue 33
_journal_name_full 'Chemical communications (Cambridge, England)'
_journal_page_first 4543
_journal_page_last 4546
_journal_paper_doi 10.1039/d0cc00549e
_journal_volume 56
_journal_year 2020
_chemical_formula_moiety 'Sn2  I6  C3  N6  H10'
_chemical_formula_sum 'C3 H10 I6 N6 Sn2'
_chemical_formula_weight 1128.95
_chemical_properties_physical Air-sensitive,Moisture-sensitive
_space_group_crystal_system tetragonal
_space_group_IT_number 96
_space_group_name_Hall 'P 4nw 2abw'
_space_group_name_H-M_alt 'P 43 21 2'
_atom_sites_solution_hydrogens geom
_atom_sites_solution_primary dual
_atom_sites_solution_secondary dual
_audit_creation_method SHELXL-2018/3
_audit_update_record
;
2019-12-03 deposited with the CCDC.	2020-03-16 downloaded from the CCDC.
;
_cell_angle_alpha 90
_cell_angle_beta 90
_cell_angle_gamma 90
_cell_formula_units_Z 4
_cell_length_a 9.0746(6)
_cell_length_b 9.0746(6)
_cell_length_c 25.3561(18)
_cell_measurement_reflns_used 942
_cell_measurement_temperature 173
_cell_measurement_theta_max 27.5
_cell_measurement_theta_min 1.6
_cell_volume 2088.0(2)
_computing_cell_refinement 'CrystalClear-SM Expert 2.1 b45 (Rigaku, 2015)'
_computing_data_collection 'CrystalClear-SM Expert 2.1 b45 (Rigaku, 2015)'
_computing_data_reduction 'CrystalClear-SM Expert 2.1 b45 (Rigaku, 2015)'
_computing_molecular_graphics 'Ortep for Windows (Farrugia, 2012)'
_computing_publication_material 'WinGX publication routines (Farrugia, 2012)'
_computing_structure_refinement 'SHELXL-2018/3 (Sheldrick, 2018)'
_computing_structure_solution 'SHELXT-2018/3 (Sheldrick, 2018)'
_diffrn_ambient_temperature 173
_diffrn_detector_area_resol_mean 13.6612
_diffrn_measured_fraction_theta_full 0.978
_diffrn_measured_fraction_theta_max 0.982
_diffrn_measurement_device_type 'Rigaku Mercury2 (2x2 bin mode)'
_diffrn_measurement_method 'profile data from \w-scans'
_diffrn_radiation_type MoK\a
_diffrn_radiation_wavelength 0.71075
_diffrn_reflns_av_R_equivalents 0.0754
_diffrn_reflns_av_unetI/netI 0.0304
_diffrn_reflns_Laue_measured_fraction_full 0.978
_diffrn_reflns_Laue_measured_fraction_max 0.982
_diffrn_reflns_limit_h_max 11
_diffrn_reflns_limit_h_min -11
_diffrn_reflns_limit_k_max 11
_diffrn_reflns_limit_k_min -11
_diffrn_reflns_limit_l_max 32
_diffrn_reflns_limit_l_min -32
_diffrn_reflns_number 20972
_diffrn_reflns_point_group_measured_fraction_full 0.985
_diffrn_reflns_point_group_measured_fraction_max 0.988
_diffrn_reflns_theta_full 25.242
_diffrn_reflns_theta_max 27.514
_diffrn_reflns_theta_min 3.275
_diffrn_source 'Sealed Tube'
_exptl_absorpt_coefficient_mu 11.256
_exptl_absorpt_correction_T_max 1.000
_exptl_absorpt_correction_T_min 0.690
_exptl_absorpt_correction_type multi-scan
_exptl_absorpt_process_details
'The program SADABS-2008/1 - G.M. Sheldrick was used to apply a multi-scan absorption correction.'
_exptl_crystal_colour Red
_exptl_crystal_density_diffrn 3.591
_exptl_crystal_density_method 'not measured'
_exptl_crystal_description Prism
_exptl_crystal_F_000 1952
_exptl_crystal_size_max 0.3
_exptl_crystal_size_mid 0.17
_exptl_crystal_size_min 0.17
_refine_diff_density_max 1.540
_refine_diff_density_min -0.847
_refine_diff_density_rms 0.164
_refine_ls_abs_structure_details
;
 Refined as an inversion twin.
;
_refine_ls_abs_structure_Flack 0.47(9)
_refine_ls_extinction_method none
_refine_ls_goodness_of_fit_ref 1.047
_refine_ls_hydrogen_treatment constr
_refine_ls_matrix_type full
_refine_ls_number_parameters 78
_refine_ls_number_reflns 2382
_refine_ls_number_restraints 5
_refine_ls_restrained_S_all 1.059
_refine_ls_R_factor_all 0.0257
_refine_ls_R_factor_gt 0.0239
_refine_ls_shift/su_max 0.001
_refine_ls_shift/su_mean 0.000
_refine_ls_structure_factor_coef Fsqd
_refine_ls_weighting_details 'w=1/[\s^2^(Fo^2^)+(0.0332P)^2^+1.6195P] where P=(Fo^2^+2Fc^2^)/3'
_refine_ls_weighting_scheme calc
_refine_ls_wR_factor_gt 0.0586
_refine_ls_wR_factor_ref 0.0592
_reflns_Friedel_coverage 0.642
_reflns_Friedel_fraction_full 0.997
_reflns_Friedel_fraction_max 0.998
_reflns_number_gt 2266
_reflns_number_total 2382
_reflns_threshold_expression 'I > 2\s(I)'
_cod_data_source_file d0cc00549e2.cif
_cod_data_source_block shelx_CCDC1
_cod_depositor_comments
;
The following automatic conversions were performed:

data item '_exptl_absorpt_correction_type' value 'Multi-scan' was
changed to 'multi-scan' in accordance with the
/home/data/users/saulius/crontab/automatic-downloads/rss-feeds/RSC/lib/dictionaries/cif_core.dic
dictionary named 'cif_core.dic' version 2.4.2 last updated on
2011-04-26.

Automatic conversion script
Id: cif_fix_values 7556 2019-12-06 15:28:31Z antanas 

 Adding full bibliography for 7126214--7126215.cif.
;
_cod_original_cell_volume 2088.0(3)
_cod_database_code 7126215
_shelx_shelxl_version_number 2018/3
_shelx_space_group_comment
;
The symmetry employed for this shelxl refinement is uniquely defined
by the following loop, which should always be used as a source of
symmetry information in preference to the above space-group names.
They are only intended as comments.
;

loop_
_space_group_symop_operation_xyz
'x, y, z'
'-y+1/2, x+1/2, z+3/4'
'-x, -y, z+1/2'
'y+1/2, -x+1/2, z+1/4'
'x+1/2, -y+1/2, -z+1/4'
'y, x, -z'
'-x+1/2, y+1/2, -z+3/4'
'-y, -x, -z+1/2'

loop_
_atom_site_label
_atom_site_type_symbol
_atom_site_fract_x
_atom_site_fract_y
_atom_site_fract_z
_atom_site_U_iso_or_equiv
_atom_site_adp_type
_atom_site_occupancy
_atom_site_site_symmetry_order
_atom_site_calc_flag
_atom_site_refinement_flags_posn
_atom_site_refinement_flags_adp
_atom_site_refinement_flags_occupancy
_atom_site_disorder_assembly
_atom_site_disorder_group
N1 N 0.3094(11) 0.6906(11) 0.250000 0.0498(19) Uani 0.8 2 d S T P A 1
H1A H 0.235621 0.683816 0.228855 0.060 Uiso 0.4 1 calc R U P A 1
H1B H 0.316184 0.764379 0.271145 0.060 Uiso 0.4 1 calc R U P A 1
N2 N 0.3991(12) 0.4820(11) 0.2188(4) 0.0498(19) Uani 0.8 1 d . . P A 1
H2A H 0.326355 0.472947 0.197324 0.060 Uiso 0.8 1 calc R U P A 1
H2B H 0.467430 0.416333 0.219492 0.060 Uiso 0.8 1 calc R U P A 1
N1' N 0.536(3) 0.464(3) 0.250000 0.0498(19) Uani 0.2 2 d DS T P A 2
H1'1 H 0.615803 0.476391 0.267845 0.060 Uiso 0.1 1 calc R U P A 2
H1'2 H 0.523609 0.384197 0.232155 0.060 Uiso 0.1 1 calc R U P A 2
N2' N 0.306(4) 0.543(4) 0.2207(14) 0.0498(19) Uani 0.2 1 d D . P A 2
H2'1 H 0.226843 0.592891 0.215100 0.060 Uiso 0.2 1 calc R U P A 2
H2'2 H 0.316477 0.457608 0.206273 0.060 Uiso 0.2 1 calc R U P A 2
N3 N 0.5685(12) 0.5685(12) 0.000000 0.102(7) Uani 1 2 d S T P . .
C4 C 0.3714(10) 0.4486(10) 0.0187(4) 0.056(2) Uani 0.5 1 d . . P . .
H4 H 0.282512 0.422325 0.034391 0.067 Uiso 0.5 1 calc R U P . .
C5 C 0.4452(19) 0.5607(15) 0.0272(5) 0.102(5) Uani 0.5 1 d . . P . .
H5 H 0.416054 0.633488 0.050837 0.122 Uiso 0.5 1 calc R U P . .
I1 I 0.13697(6) 0.25767(6) 0.12956(2) 0.03311(13) Uani 1 1 d . . . . .
I2 I 0.40997(5) -0.01993(5) 0.01413(2) 0.02974(13) Uani 1 1 d . . . . .
I3 I 0.64176(6) -0.22959(5) 0.13742(2) 0.03312(13) Uani 1 1 d . . . . .
Sn1 Sn 0.41866(5) 0.00374(4) 0.12961(2) 0.01906(11) Uani 1 1 d . . . . .
C1 C 0.4059(11) 0.5941(11) 0.250000 0.050(3) Uani 1 2 d DS T P . .
N4 N 0.3714(10) 0.4486(10) 0.0187(4) 0.056(2) Uani 0.5 1 d . . P . .
H4A H 0.289200 0.424306 0.033212 0.067 Uiso 0.5 1 calc R U P . .
N5 N 0.4452(19) 0.5607(15) 0.0272(5) 0.102(5) Uani 0.5 1 d . . P . .
H5A H 0.418249 0.628012 0.049059 0.122 Uiso 0.5 1 calc R U P . .

loop_
_atom_site_aniso_label
_atom_site_aniso_U_11
_atom_site_aniso_U_22
_atom_site_aniso_U_33
_atom_site_aniso_U_23
_atom_site_aniso_U_13
_atom_site_aniso_U_12
N1 0.051(3) 0.051(3) 0.048(4) -0.015(3) -0.015(3) 0.003(4)
N2 0.051(3) 0.051(3) 0.048(4) -0.015(3) -0.015(3) 0.003(4)
N1' 0.051(3) 0.051(3) 0.048(4) -0.015(3) -0.015(3) 0.003(4)
N2' 0.051(3) 0.051(3) 0.048(4) -0.015(3) -0.015(3) 0.003(4)
N3 0.090(7) 0.090(7) 0.125(14) -0.063(9) 0.063(9) -0.036(9)
C4 0.034(4) 0.060(6) 0.072(6) 0.003(5) 0.006(4) -0.005(4)
C5 0.140(13) 0.072(8) 0.093(10) -0.046(8) 0.013(9) -0.006(8)
I1 0.0310(3) 0.0314(2) 0.0369(3) 0.00004(19) 0.00024(19) 0.01446(19)
I2 0.0360(2) 0.0351(3) 0.0181(2) 0.00147(16) -0.00111(16) -0.00508(18)
I3 0.0304(3) 0.0326(3) 0.0364(3) 0.00443(19) 0.00002(18) 0.0149(2)
Sn1 0.0173(2) 0.0190(2) 0.0209(2) -0.00071(16) 0.00044(14) 0.00101(14)
C1 0.056(5) 0.056(5) 0.038(6) 0.007(4) 0.007(4) 0.007(7)
N4 0.034(4) 0.060(6) 0.072(6) 0.003(5) 0.006(4) -0.005(4)
N5 0.140(13) 0.072(8) 0.093(10) -0.046(8) 0.013(9) -0.006(8)

loop_
_atom_type_symbol
_atom_type_description
_atom_type_scat_dispersion_real
_atom_type_scat_dispersion_imag
_atom_type_scat_source
C C 0.0033 0.0016 'International Tables Vol C Tables 4.2.6.8 and 6.1.1.4'
I I -0.4742 1.8119 'International Tables Vol C Tables 4.2.6.8 and 6.1.1.4'
N N 0.0061 0.0033 'International Tables Vol C Tables 4.2.6.8 and 6.1.1.4'
Sn Sn -0.6537 1.4246 'International Tables Vol C Tables 4.2.6.8 and 6.1.1.4'
H H 0.0000 0.0000 'International Tables Vol C Tables 4.2.6.8 and 6.1.1.4'

loop_
_geom_angle_atom_site_label_1
_geom_angle_atom_site_label_2
_geom_angle_atom_site_label_3
_geom_angle
_geom_angle_site_symmetry_1
_geom_angle_site_symmetry_3
_geom_angle_publ_flag
C5 N3 C5 100.6(15) . 6 ?
C5 C4 C4 105.3(8) . 6 ?
C4 C5 N3 114.4(12) . . ?
C4 C5 C5 74.7(8) . 6 ?
N3 C5 C5 39.7(8) . 6 ?
I3 Sn1 I2 91.890(17) . . ?
I3 Sn1 I1 94.11(2) . 5 ?
I2 Sn1 I1 89.605(17) . 5 ?
N1 C1 N2' 75.7(17) . 8_665 ?
N2' C1 N2' 151(3) 8_665 . ?
N1 C1 N2 121.6(7) . . ?
N1 C1 N2 121.6(7) . 8_665 ?
N2' C1 N2 46.7(16) 8_665 8_665 ?
N2' C1 N2 161(2) . 8_665 ?
N2 C1 N2 116.8(14) . 8_665 ?
N2' C1 N1' 104.3(17) 8_665 . ?
N2' C1 N1' 104.3(17) . . ?

loop_
_geom_bond_atom_site_label_1
_geom_bond_atom_site_label_2
_geom_bond_distance
_geom_bond_site_symmetry_2
_geom_bond_publ_flag
N1 C1 1.238(19) . ?
N2 C1 1.290(12) . ?
N1' C1 1.67(4) . ?
N2' C1 1.26(3) . ?
N3 C5 1.316(19) . ?
N3 C5 1.316(19) 6 ?
C4 C5 1.237(16) . ?
C4 C4 1.373(19) 6 ?
C5 C5 2.03(3) 6 ?
I1 Sn1 2.9438(6) 5_455 ?
I2 Sn1 2.9371(6) . ?
I3 Sn1 2.9362(6) . ?

loop_
_geom_hbond_atom_site_label_D
_geom_hbond_atom_site_label_H
_geom_hbond_atom_site_label_A
_geom_hbond_distance_DH
_geom_hbond_distance_HA
_geom_hbond_distance_DA
_geom_hbond_angle_DHA
_geom_hbond_site_symmetry_A
_geom_hbond_publ_flag
N1^a H1A^a I2 0.86 3.31 3.958(5) 133.9 5_455 yes
N1^a H1A^a I3 0.86 3.10 3.818(5) 142.9 5_455 yes
N1^a H1B^a I2 0.86 3.31 3.958(5) 133.9 4_565 yes
N1^a H1B^a I3 0.86 3.10 3.818(5) 142.9 4_565 yes
N2^a H2A^a I1 0.86 3.12 3.863(9) 146.3 . yes
N2^a H2B^a I2 0.86 3.17 3.810(10) 132.9 4 yes
N1'^b H1'1^b I1 0.86 3.28 3.958(18) 138.0 4 yes
N1'^b H1'1^b I2 0.86 2.82 3.45(2) 131.5 5 yes
N1'^b H1'2^b I1 0.86 3.28 3.958(18) 138.0 5 yes
N1'^b H1'2^b I2 0.86 2.82 3.45(2) 131.5 4 yes
N2'^b H2'1^b I2 0.86 3.00 3.62(3) 130.8 5_455 yes
N2'^b H2'1^b I3 0.86 2.98 3.55(3) 125.4 5_455 yes
N2'^b H2'2^b I1 0.86 3.12 3.79(3) 136.7 . yes
N4 H4A I1 0.93 3.13 3.927(9) 144.8 . yes
N4 H4A I2 0.93 3.01 3.664(9) 128.7 6 yes
N5 H5A I2 0.93 3.28 3.833(14) 120.2 1_565 yes
N5 H5A I3 0.93 3.25 3.822(13) 121.8 1_565 yes
N5 H5A I3 0.93 3.07 3.823(14) 139.6 5_455 yes

loop_
_geom_torsion_atom_site_label_1
_geom_torsion_atom_site_label_2
_geom_torsion_atom_site_label_3
_geom_torsion_atom_site_label_4
_geom_torsion
_geom_torsion_site_symmetry_1
_geom_torsion_site_symmetry_2
_geom_torsion_site_symmetry_3
_geom_torsion_site_symmetry_4
_geom_torsion_publ_flag
C4 C4 C5 N3 -1.2(17) 6 . . . ?
C4 C4 C5 C5 -0.9(12) 6 . . 6 ?
C5 N3 C5 C4 0.5(7) 6 . . . ?
